data_2005041
loop_
_publ_author_name
'Dapporto, P.'
'Fedeli, F.'
'Paoli, P.'
'Uggeri, F.'

_publ_section_title
;Disodium
 Aqua[2,5,8-tris(carboxymethyl)-12-phenyl-2,5,8-triaza-11-oxa-1,9-dodecanedicarboxylato(5--)]europate
 Sesquihydrate
;
_journal_issue 6
_journal_name_full 'Acta Crystallographica Section C'
_journal_page_first 1438
_journal_page_last 1441
_journal_paper_doi 10.1107/S0108270196000972
_journal_volume 52
_journal_year 1996
_chemical_formula_iupac 'Na2 [Eu (C22 H26 N3 O11)(H2 O1)], 1.5H2 O1'
_chemical_formula_moiety 'C22 H28 Eu N3 O12 2-, (Na 1+)2, 1.5(H2 O1)'
_chemical_formula_structural '(Eu (H2 O) (C22 H26 N3 O11)) Na2 (H2 O)1.5'
_chemical_formula_sum 'C22 H31 Eu N3 Na2 O13.5'
_chemical_formula_weight 751.44
_chemical_melting_point_gt 250
_chemical_name_systematic
;
disodium [4-carboxy-4,8,11-tris(carboxymethyl)-1-phenyl-2-oxa-5,8,11-
triazatridecan-13-oato(5^-^)]europate(2^-^)
;
_space_group_IT_number 2
_space_group_name_Hall '-P 1'
_space_group_name_H-M_alt 'P -1'
_symmetry_cell_setting triclinic
_symmetry_space_group_name_Hall '-P 1'
_symmetry_space_group_name_H-M 'P -1'
_cell_angle_alpha 102.46(3)
_cell_angle_beta 92.34(3)
_cell_angle_gamma 102.22(3)
_cell_formula_units_Z 2
_cell_length_a 9.099(4)
_cell_length_b 9.520(3)
_cell_length_c 16.753(6)
_cell_measurement_radiation MoK\a
_cell_measurement_reflns_used 25
_cell_measurement_temperature 298
_cell_measurement_theta_max 13.35
_cell_measurement_theta_min 9.30
_cell_measurement_wavelength 0.71069
_cell_volume 1379.2(9)
_computing_cell_refinement 'CAD-4 Software'
_computing_data_collection 'CAD-4 Software (Enraf-Nonius, 1989)'
_computing_data_reduction 'CAD-4 Software'
_computing_molecular_graphics 'ORTEPII (Johnson, 1976)'
_computing_publication_material 'PARST (Nardelli, 1983)'
_computing_structure_refinement 'SHELXL93 (Sheldrick, 1993)'
_computing_structure_solution 'SHELX76 (Sheldrick, 1976)'
_diffrn_ambient_temperature 298
_diffrn_measurement_device 'Enraf-Nonius CAD-4'
_diffrn_measurement_method \q/2\q
_diffrn_radiation_monochromator graphite
_diffrn_radiation_source 'X-ray tube'
_diffrn_radiation_type MoK\a
_diffrn_radiation_wavelength 0.71069
_diffrn_reflns_av_R_equivalents 0.042
_diffrn_reflns_limit_h_max 10
_diffrn_reflns_limit_h_min -10
_diffrn_reflns_limit_k_max 11
_diffrn_reflns_limit_k_min -11
_diffrn_reflns_limit_l_max 19
_diffrn_reflns_limit_l_min 0
_diffrn_reflns_number 4822
_diffrn_reflns_reduction_process 'data reduced by using CAD-4 Enraf-Nonius software'
_diffrn_reflns_theta_max 25
_diffrn_reflns_theta_min 2.5
_diffrn_standards_decay_% 0
_diffrn_standards_interval_time 60
_diffrn_standards_number 2
_exptl_absorpt_coefficient_mu 2.378
_exptl_absorpt_correction_T_max 0.61
_exptl_absorpt_correction_T_min 0.49
_exptl_absorpt_correction_type 'refdelf (Walker & Stuart, 1983)'
_exptl_crystal_colour colorless
_exptl_crystal_density_diffrn 1.809
_exptl_crystal_density_method 'not measured'
_exptl_crystal_description parallelepiped
_exptl_crystal_F_000 754.0
_exptl_crystal_size_max 0.45
_exptl_crystal_size_mid 0.25
_exptl_crystal_size_min 0.20
_refine_diff_density_max 1.25
_refine_diff_density_min -1.16
_refine_ls_extinction_method none
_refine_ls_goodness_of_fit_obs 1.14
_refine_ls_hydrogen_treatment noref
_refine_ls_matrix_type full
_refine_ls_number_constraints 0
_refine_ls_number_parameters 269
_refine_ls_number_reflns 2723
_refine_ls_number_restraints 0
_refine_ls_R_factor_obs 0.066
_refine_ls_shift/esd_max 0.564
_refine_ls_shift/esd_mean 0.028
_refine_ls_structure_factor_coef Fsqd
_refine_ls_weighting_scheme sigma
_refine_ls_wR_factor_obs 0.148
_reflns_number_observed 2723
_reflns_number_total 4642
_reflns_observed_criterion refl_observed_if_F_>_4.0_\s(F)
_cod_data_source_file na1216.cif
_cod_data_source_block Y
_cod_depositor_comments
;
 Marking atom 'O14' as having the occupancy of 0.5 after consulting the
 original publication.

 Antanas Vaitkus,
 2017-03-27

 Marking attached hydrogen atoms.

 Antanas Vaitkus,
 2017-03-27

The following automatic conversions were performed:

'_chemical_melting_point' tag was changed to
'_chemical_melting_point_gt' since the value was specified 'more
than' ('>') a certain temperature. The value '> 250' was changed to
'250' - it should be numeric and without a unit designator.

Automatic conversion script
Id: cif_fix_values 1715 2011-07-08 13:25:40Z adriana 
;
_cod_original_cell_volume 1379.20(93)
_cod_database_code 2005041

loop_
_space_group_symop_id
_space_group_symop_operation_xyz
1 x,y,z
2 -x,-y,-z

loop_
_atom_site_aniso_label
_atom_site_aniso_U_11
_atom_site_aniso_U_22
_atom_site_aniso_U_33
_atom_site_aniso_U_12
_atom_site_aniso_U_13
_atom_site_aniso_U_23
Eu 0.0182(3) 0.0204(3) 0.0232(3) 0.0050(2) 0.0037(2) 0.0060(2)
Na1 0.032(3) 0.067(4) 0.040(3) 0.008(3) 0.009(3) 0.017(3)
Na2 0.075(4) 0.049(4) 0.043(4) 0.016(3) -0.005(3) 0.009(3)
O12 0.061(7) 0.066(7) 0.057(7) 0.031(6) 0.015(6) 0.016(6)
O13 0.042(6) 0.047(6) 0.076(7) 0.035(5) -0.003(5) 0.008(5)
O14 0.064(11) 0.076(14) 0.061(13) 0.010(11) 0.044(10) 0.049(11)
O1 0.046(6) 0.042(6) 0.063(7) -0.012(5) 0.003(5) 0.022(5)
O2 0.034(4) 0.019(4) 0.026(5) -0.020(4) 0.007(4) 0.006(4)
O3 0.036(5) 0.026(4) 0.043(6) 0.007(4) -0.007(4) 0.017(4)
N1 0.029(5) 0.037(6) 0.015(5) 0.008(4) -0.001(4) 0.016(4)
O4 0.071(7) 0.032(6) 0.116(10) 0.016(6) 0.050(7) -0.005(6)
O5 0.057(6) 0.026(5) 0.052(6) 0.002(5) 0.022(5) 0.014(4)
N2 0.035(6) 0.027(6) 0.032(6) 0.003(5) -0.003(5) 0.007(5)
O6 0.023(4) 0.025(5) 0.071(7) 0.013(5) 0.010(5) 0.005(4)
O7 0.047(6) 0.059(6) 0.070(7) 0.053(5) -0.005(5) -0.004(5)
N3 0.019(5) 0.029(5) 0.042(6) 0.023(5) 0.011(4) 0.013(4)
O8 0.030(5) 0.029(5) 0.030(5) 0.005(4) -0.004(4) 0.005(4)
O9 0.045(5) 0.023(5) 0.047(6) 0.016(4) 0.002(5) 0.002(4)
O10 0.028(5) 0.039(5) 0.043(6) 0.019(4) 0.001(4) 0.009(4)
O11 0.036(5) 0.042(5) 0.045(5) 0.024(4) 0.028(4) 0.017(4)

loop_
_atom_site_label
_atom_site_fract_x
_atom_site_fract_y
_atom_site_fract_z
_atom_site_occupancy
_atom_site_U_iso_or_equiv
_atom_site_thermal_displace_type
_atom_site_calc_attached_atom
_atom_site_type_symbol
_atom_site_attached_hydrogens
Eu 0.25441(8) 0.20141(8) 0.35938(5) 1 0.0203(2) aniso . Eu 0
Na1 0.6317(6) 0.4295(7) 0.4379(4) 1 0.046(2) aniso . Na 0
Na2 0.7823(8) 0.1387(7) 0.5130(4) 1 0.056(2) aniso . Na 0
O12 0.2996(12) 0.2194(12) 0.5071(7) 1 0.058(5) aniso . O 2
O13 0.6837(11) 0.5447(11) 0.3257(7) 1 0.052(4) aniso . O 2
O14 0.724(2) 0.187(2) 0.0438(13) 0.5 0.062(9) aniso . O 2
O1 0.4216(11) -0.2814(11) 0.1736(7) 1 0.052(4) aniso . O 0
O2 0.4954(9) 0.1640(9) 0.3805(5) 1 0.030(3) aniso . O 0
O3 0.6441(9) 0.0034(9) 0.3888(6) 1 0.034(3) aniso . O 0
N1 0.3502(11) -0.0069(11) 0.2389(6) 1 0.026(4) aniso . N 0
O4 0.6009(13) 0.3045(12) 0.1921(8) 1 0.074(5) aniso . O 0
O5 0.3876(11) 0.2902(10) 0.2559(6) 1 0.045(4) aniso . O 0
N2 0.0302(12) 0.0581(12) 0.2456(7) 1 0.032(4) aniso . N 0
O6 0.1459(9) -0.0385(9) 0.3777(6) 1 0.039(3) aniso . O 0
O7 -0.0533(11) -0.2210(11) 0.3689(7) 1 0.055(4) aniso . O 0
N3 0.1131(10) 0.3862(11) 0.3074(7) 1 0.027(4) aniso . N 0
O8 0.3636(9) 0.4619(9) 0.4185(5) 1 0.030(3) aniso . O 0
O9 0.3930(10) 0.7000(9) 0.4184(6) 1 0.038(4) aniso . O 0
O10 0.0293(9) 0.2296(10) 0.4255(6) 1 0.035(3) aniso . O 0
O11 -0.1562(9) 0.3420(10) 0.4586(6) 1 0.037(3) aniso . O 0
C1 0.6194(17) -0.3570(17) 0.0887(10) 1 0.045(4) iso . C 0
C2 0.637(2) -0.247(2) 0.0446(11) 1 0.066(5) iso . C 0
C3 0.753(2) -0.218(2) 0.0016(14) 1 0.082(6) iso . C 0
C4 0.869(2) -0.280(2) 0.0091(13) 1 0.081(6) iso . C 0
C5 0.862(2) -0.378(2) 0.0503(11) 1 0.067(5) iso . C 0
C6 0.744(2) -0.418(2) 0.1019(13) 1 0.074(6) iso . C 0
C7 0.4833(15) -0.4016(15) 0.1323(9) 1 0.037(3) iso . C 0
C8 0.5211(14) -0.1914(14) 0.2435(8) 1 0.032(3) iso . C 0
C9 0.4370(14) -0.0810(14) 0.2917(8) 1 0.033(3) iso . C 0
C10 0.5354(13) 0.0322(14) 0.3573(8) 1 0.026(3) iso . C 0
C11 0.4527(14) 0.0721(14) 0.1903(8) 1 0.032(3) iso . C 0
C12 0.4851(16) 0.2333(15) 0.2124(9) 1 0.038(3) iso . C 0
C13 0.2103(13) -0.1007(13) 0.1913(8) 1 0.025(3) iso . C 0
C14 0.1051(14) -0.0057(14) 0.1733(8) 1 0.029(3) iso . C 0
C15 -0.0625(14) -0.0564(15) 0.2814(8) 1 0.032(3) iso . C 0
C16 0.0135(13) -0.1129(14) 0.3425(8) 1 0.028(3) iso . C 0
C17 -0.0547(14) 0.1623(14) 0.2238(8) 1 0.031(3) iso . C 0
C18 0.0485(13) 0.3149(13) 0.2227(7) 1 0.026(3) iso . C 0
C19 0.2345(13) 0.5226(13) 0.3086(7) 1 0.024(3) iso . C 0
C20 0.3424(13) 0.5695(13) 0.3863(8) 1 0.025(3) iso . C 0
C21 0.0052(13) 0.4305(13) 0.3653(7) 1 0.024(3) iso . C 0
C22 -0.0493(13) 0.3263(13) 0.4169(7) 1 0.024(3) iso . C 0
H2 0.5638(21) -0.1911(21) 0.0458(11) 1 0.0400(0) iso C2 H 0
H3 0.7531(23) -0.1555(24) -0.0340(14) 1 0.0400(0) iso C3 H 0
H4 0.9559(24) -0.2517(23) -0.0161(13) 1 0.0400(0) iso C4 H 0
H5 0.9400(21) -0.4276(21) 0.0472(11) 1 0.0400(0) iso C5 H 0
H6 0.7498(21) -0.4768(23) 0.1391(13) 1 0.0400(0) iso C6 H 0
H7A 0.4056(15) -0.4698(15) 0.0928(9) 1 0.0400(0) iso C7 H 0
H7B 0.5099(15) -0.4541(15) 0.1724(9) 1 0.0400(0) iso C7 H 0
H8A 0.6124(14) -0.1390(14) 0.2254(8) 1 0.0400(0) iso C8 H 0
H8B 0.5490(14) -0.2529(14) 0.2781(8) 1 0.0400(0) iso C8 H 0
H9 0.3612(14) -0.1382(14) 0.3191(8) 1 0.0400(0) iso C9 H 0
H11A 0.4110(14) 0.0398(14) 0.1334(8) 1 0.0400(0) iso C11 H 0
H11B 0.5478(14) 0.0420(14) 0.1934(8) 1 0.0400(0) iso C11 H 0
H13A 0.1609(13) -0.1695(13) 0.2222(8) 1 0.0400(0) iso C13 H 0
H13B 0.2348(13) -0.1573(13) 0.1401(8) 1 0.0400(0) iso C13 H 0
H14A 0.1620(14) 0.0745(14) 0.1522(8) 1 0.0400(0) iso C14 H 0
H14B 0.0277(14) -0.0646(14) 0.1306(8) 1 0.0400(0) iso C14 H 0
H15A -0.1435(14) -0.0165(15) 0.3067(8) 1 0.0400(0) iso C15 H 0
H15B -0.1088(14) -0.1396(15) 0.2368(8) 1 0.0400(0) iso C15 H 0
H17A -0.1287(14) 0.1771(14) 0.2630(8) 1 0.0400(0) iso C17 H 0
H17B -0.1089(14) 0.1194(14) 0.1700(8) 1 0.0400(0) iso C17 H 0
H18A 0.1285(13) 0.3015(13) 0.1872(7) 1 0.0400(0) iso C18 H 0
H18B -0.0100(13) 0.3758(13) 0.2021(7) 1 0.0400(0) iso C18 H 0
H19A 0.1871(13) 0.6030(13) 0.3039(7) 1 0.0400(0) iso C19 H 0
H19B 0.2916(13) 0.5034(13) 0.2613(7) 1 0.0400(0) iso C19 H 0
H21A -0.0813(13) 0.4438(13) 0.3344(7) 1 0.0400(0) iso C21 H 0
H21B 0.0526(13) 0.5254(13) 0.4010(7) 1 0.0400(0) iso C21 H 0

loop_
_atom_type_symbol
_atom_type_description
_atom_type_scat_dispersion_real
_atom_type_scat_dispersion_imag
_atom_type_scat_source
Eu ? ? ? 'IT.4  Tab.2.2A 2.3.1'
Na ? ? ? 'IT.4  Tab.2.2A 2.3.1'
O Oxygen .008 .006 'IT.4  Tab.2.2A 2.3.1'
N Nitrogen .004 .003 'IT.4  Tab.2.2A 2.3.1'
C Carbon .002 .002 'IT.4  Tab.2.2A 2.3.1'
H Hydrogen .000 .000 'IT.4  Tab.2.2C'

loop_
_geom_angle_atom_site_label_1
_geom_angle_atom_site_label_2
_geom_angle_atom_site_label_3
_geom_angle
_geom_angle_publ_flag
O2 Eu O5 75.3(3) yes
O2 Eu O6 90.8(3) yes
O5 Eu O6 133.9(3) yes
O2 Eu O10 143.4(3) yes
O5 Eu O10 137.5(3) yes
O6 Eu O10 75.7(3) yes
O2 Eu O8 86.4(3) yes
O5 Eu O8 74.5(3) yes
O6 Eu O8 149.4(3) yes
O8 Eu O10 88.7(3) yes
O12 Eu O2 73.5(3) yes
O12 Eu O5 137.2(4) yes
O12 Eu O6 75.1(4) yes
O12 Eu O10 70.2(3) yes
O8 Eu O12 74.9(3) yes
O2 Eu N3 140.8(3) yes
O5 Eu N3 71.5(3) yes
O6 Eu N3 127.4(3) yes
O10 Eu N3 66.0(3) yes
O8 Eu N3 65.3(3) yes
O12 Eu N3 120.0(3) yes
O2 Eu N2 130.8(3) yes
O5 Eu N2 88.3(3) yes
O6 Eu N2 67.9(3) yes
O10 Eu N2 75.5(3) yes
O8 Eu N2 133.8(3) yes
O12 Eu N2 134.4(4) yes
N3 Eu N2 68.6(3) yes
O2 Eu N1 62.1(3) yes
O5 Eu N1 62.9(3) yes
O6 Eu N1 71.7(3) yes
O10 Eu N1 138.7(3) yes
O8 Eu N1 131.5(3) yes
O12 Eu N1 122.9(3) yes
N3 Eu N1 117.1(3) yes
N2 Eu N1 69.1(3) yes
Na1 Eu O10 123.6(2) no
Na1 Eu O8 43.6(2) no
Na1 Eu N3 103.8(2) no
Na1 Eu O6 127.5(2) no
Na1 Eu N2 155.9(3) no
Na1 Eu O5 67.6(3) no
Na1 Eu N1 96.6(2) no
Na1 Eu O2 42.9(2) no
Na1 Eu O12 69.6(3) no
Eu Na1 O8 41.4(2) no
Eu Na1 O2 38.7(2) no
Eu Na1 O13 98.7(3) no
O2 Na1 O8 80.1(3) no
O13 Na1 O8 86.7(4) no
O13 Na1 O2 108.2(4) no
C7 O1 C8 111.0(10) no
Eu O2 Na1 98.4(3) no
Na1 O2 C10 136.2(8) no
Eu O2 C10 125.0(7) no
Na2 O3 C10 125.6(8) no
Eu N1 C13 105.3(7) no
Eu N1 C11 108.5(7) no
Eu N1 C9 101.6(7) no
C11 N1 C13 114.0(10) no
C9 N1 C13 116.2(9) no
C9 N1 C11 110.0(10) no
Eu O5 C12 127.9(9) no
Eu N2 C17 109.9(8) no
Eu N2 C15 105.7(8) no
Eu N2 C14 105.1(7) no
C15 N2 C17 113.0(10) no
C14 N2 C17 110.0(10) no
C14 N2 C15 113.0(10) no
Eu O6 C16 122.0(8) no
Eu N3 C21 110.5(7) no
Eu N3 C19 105.4(7) no
Eu N3 C18 107.1(7) no
C19 N3 C21 107.4(9) no
C18 N3 C21 116.0(10) no
C18 N3 C19 110.4(9) no
Eu O8 Na1 95.1(3) no
Na1 O8 C20 118.1(8) no
Eu O8 C20 124.6(8) no
Eu O10 C22 124.9(8) no
C6 C1 C7 117.0(10) no
C2 C1 C7 124.0(10) no
C2 C1 C6 118(2) no
C1 C2 H2 119(2) no
C1 C2 C3 122(2) no
C3 C2 H2 119(2) no
C2 C3 H3 120(3) no
C2 C3 C4 120(2) no
C4 C3 H3 120(3) no
C3 C4 H4 120(3) no
C3 C4 C5 121(2) no
C5 C4 H4 120(3) no
C4 C5 H5 117(2) no
C4 C5 C6 126(2) no
C6 C5 H5 117(2) no
C1 C6 C5 111(2) no
C5 C6 H6 124(2) no
C1 C6 H6 124(2) no
O1 C7 C1 115.0(10) no
C1 C7 H7B 109(2) no
C1 C7 H7A 109(2) no
O1 C7 H7B 109(2) no
O1 C7 H7A 109(2) no
H7A C7 H7B 108(2) no
O1 C8 H8B 110.0(10) no
O1 C8 H8A 110.0(10) no
O1 C8 C9 108.0(10) no
H8A C8 H8B 108(2) no
C9 C8 H8B 110.0(10) no
C9 C8 H8A 110.0(10) no
N1 C9 C8 115.0(10) no
C8 C9 H9 106.0(10) no
C8 C9 C10 113.0(10) no
N1 C9 H9 106.0(10) no
N1 C9 C10 110.0(10) no
C10 C9 H9 106.0(10) no
O3 C10 C9 119.0(10) no
O2 C10 C9 117.0(10) no
O2 C10 O3 124.0(10) no
N1 C11 H11B 108.0(10) no
N1 C11 H11A 108.0(10) no
N1 C11 C12 117.0(10) no
H11A C11 H11B 107(2) no
C12 C11 H11B 108.0(10) no
C12 C11 H11A 108.0(10) no
O5 C12 C11 115.0(10) no
O4 C12 C11 120.0(10) no
O4 C12 O5 125.0(10) no
N1 C13 H13B 110.0(10) no
N1 C13 H13A 110.0(10) no
N1 C13 C14 110.0(10) no
H13A C13 H13B 108(2) no
C14 C13 H13B 110.0(10) no
C14 C13 H13A 110.0(10) no
N2 C14 C13 114.0(10) no
C13 C14 H14B 109.0(10) no
C13 C14 H14A 109.0(10) no
N2 C14 H14B 109.0(10) no
N2 C14 H14A 109.0(10) no
H14A C14 H14B 108(2) no
N2 C15 H15B 108.0(10) no
N2 C15 H15A 108.0(10) no
N2 C15 C16 118.0(10) no
H15A C15 H15B 107(2) no
C16 C15 H15B 108.0(10) no
C16 C15 H15A 108.0(10) no
O7 C16 C15 121.0(10) no
O6 C16 C15 119.0(10) no
O6 C16 O7 119.0(10) no
N2 C17 H17B 109.0(10) no
N2 C17 H17A 109.0(10) no
N2 C17 C18 113.0(10) no
H17A C17 H17B 108(2) no
C18 C17 H17B 109.0(10) no
C18 C17 H17A 109.0(10) no
N3 C18 C17 108.0(10) no
C17 C18 H18B 110.0(10) no
C17 C18 H18A 110.0(10) no
N3 C18 H18B 110.0(10) no
N3 C18 H18A 110.0(10) no
H18A C18 H18B 108(2) no
N3 C19 H19B 109.0(10) no
N3 C19 H19A 109.0(10) no
N3 C19 C20 113.0(10) no
H19A C19 H19B 108(2) no
C20 C19 H19B 109.0(10) no
C20 C19 H19A 109.0(10) no
O9 C20 C19 121.0(10) no
O8 C20 C19 115.0(10) no
O8 C20 O9 124.0(10) no
N3 C21 H21B 108.0(10) no
N3 C21 H21A 108.0(10) no
N3 C21 C22 115.0(10) no
H21A C21 H21B 107(2) no
C22 C21 H21B 108.0(10) no
C22 C21 H21A 108.0(10) no
O11 C22 C21 120.0(10) no
O10 C22 C21 118.0(10) no
O10 C22 O11 121.0(10) no

loop_
_geom_bond_atom_site_label_1
_geom_bond_atom_site_label_2
_geom_bond_distance
_geom_bond_publ_flag
Eu Na1 3.671(5) no
Eu O2 2.320(9) yes
Eu O5 2.360(10) yes
Eu O6 2.379(9) yes
Eu O10 2.405(9) yes
Eu O8 2.437(8) yes
Eu O12 2.460(10) yes
Eu N3 2.650(10) yes
Eu N2 2.650(10) yes
Eu N1 2.810(10) yes
Na1 O13 2.390(10) no
Na1 O2 2.525(9) no
Na1 O8 2.540(10) no
Na2 O3 2.350(10) no
O1 C7 1.440(10) no
O1 C8 1.440(10) no
O2 C10 1.360(10) no
O3 C10 1.210(10) no
N1 C9 1.530(10) no
N1 C11 1.460(10) no
N1 C13 1.480(10) no
O4 C12 1.230(10) no
O5 C12 1.300(10) no
N2 C14 1.490(10) no
N2 C15 1.480(10) no
N2 C17 1.470(10) no
O6 C16 1.300(10) no
O7 C16 1.260(10) no
N3 C18 1.470(10) no
N3 C19 1.510(10) no
N3 C21 1.470(10) no
O8 C20 1.300(10) no
O9 C20 1.220(10) no
O10 C22 1.310(10) no
O11 C22 1.240(10) no
C1 C2 1.39(2) no
C1 C6 1.41(2) no
C1 C7 1.50(2) no
C2 C3 1.32(2) no
C2 H2 0.93(3) no
C3 C4 1.33(3) no
C3 H3 0.93(3) no
C4 C5 1.26(3) no
C4 H4 0.93(3) no
C5 C6 1.45(2) no
C5 H5 0.93(3) no
C6 H6 0.93(3) no
C7 H7A 0.970(10) no
C7 H7B 0.97(2) no
C8 C9 1.540(10) no
C8 H8A 0.970(10) no
C8 H8B 0.97(2) no
C9 C10 1.470(10) no
C9 H9 0.980(10) no
C11 C12 1.460(10) no
C11 H11A 0.970(10) no
C11 H11B 0.97(2) no
C13 C14 1.51(2) no
C13 H13A 0.970(10) no
C13 H13B 0.970(10) no
C14 H14A 0.970(10) no
C14 H14B 0.970(10) no
C15 C16 1.47(2) no
C15 H15A 0.97(2) no
C15 H15B 0.970(10) no
C17 C18 1.560(10) no
C17 H17A 0.970(10) no
C17 H17B 0.970(10) no
C18 H18A 0.970(10) no
C18 H18B 0.97(2) no
C19 C20 1.520(10) no
C19 H19A 0.970(10) no
C19 H19B 0.970(10) no
C21 C22 1.470(10) no
C21 H21A 0.970(10) no
C21 H21B 0.970(10) no

loop_
_geom_contact_atom_site_label_1
_geom_contact_atom_site_label_2
_geom_contact_distance
Eu N1 2.814(10)
Eu N2 2.653(10)
Eu N3 2.653(12)
Na1 O2 2.525(9)
Na1 O8 2.539(11)
O12 O2 2.860(14)
O12 O6 2.947(12)
O12 O8 2.976(16)
O12 O10 2.796(15)
O13 O4 2.780(14)
O14 O4 2.87(3)
O1 N1 2.826(15)
O1 C2 3.00(2)
O1 C13 2.823(17)
O1 H2 2.75(2)
O1 H9 2.664(17)
O1 H11B 2.990(16)
O1 H13A 2.877(17)
O2 N1 2.681(11)
O2 O5 2.859(15)
O2 H9 2.822(14)
O3 C8 2.751(14)
O3 H8A 2.753(15)
O3 H8B 2.677(14)
O3 H9 2.723(14)
N1 O5 2.727(14)
N1 C8 2.591(19)
N1 H8A 2.917(18)
N1 H14A 2.547(18)
O4 H11A 2.692(15)
O5 N3 2.936(15)
O5 O8 2.902(13)
O5 C19 2.859(17)
O5 H11A 2.842(16)
O5 H14A 2.799(14)
O5 H18A 2.614(16)
N2 O6 2.820(16)
N2 N3 2.991(14)
N2 C13 2.524(17)
N2 C16 2.523(19)
N2 C18 2.528(18)
N2 H13A 2.650(18)
N2 H18A 2.702(17)
O6 O10 2.935(13)
O6 H13A 2.657(15)
O6 H15A 2.912(17)
O7 H15A 2.65(2)
O7 H15B 2.563(19)
N3 O8 2.750(13)
N3 O10 2.764(15)
N3 C20 2.526(13)
N3 H17A 2.594(14)
O8 H19B 2.818(16)
O9 H19B 2.868(14)
O10 H15A 2.845(14)
O10 H17A 2.919(16)
O10 H21B 2.898(17)
O11 H21A 2.537(17)
O11 H21B 2.657(15)
C1 C4 2.73(3)
C1 H8A 2.753(19)
C2 C5 2.63(3)
C2 C7 2.55(3)
C2 H7A 2.93(2)
C3 C6 2.79(4)
C7 H2 2.72(3)
C7 H6 2.68(3)
C7 H8A 2.644(17)
C7 H8B 2.521(18)
C8 C10 2.509(17)
C8 H7B 2.505(19)
C8 H11B 2.51(2)
C9 C13 2.557(18)
C9 H13A 2.612(17)
C9 H13B 2.935(18)
C10 C11 2.99(2)
C10 H8A 2.661(18)
C10 H8B 2.783(18)
C10 H11B 2.77(2)
C11 H8A 2.86(2)
C11 H13B 2.578(15)
C11 H14A 2.702(19)
C13 H9 2.63(2)
C13 H15B 3.000(18)
C14 H11A 2.855(18)
C14 H18A 2.845(19)
C15 H13A 2.628(19)
C15 H14B 2.679(19)
C15 H17B 2.84(2)
C17 H14A 2.546(19)
C17 H14B 2.645(18)
C17 H15B 2.87(2)
C17 H21A 2.973(17)
C18 H14A 2.762(18)
C18 H19A 2.785(15)
C19 H18A 2.574(15)
C19 H18B 2.714(15)
C19 H21A 2.887(16)
C20 H21B 2.611(17)
C21 H17A 2.654(15)
C21 H18B 2.663(17)
C22 H17A 2.649(17)
H2 H8A 2.94(2)
H2 H11A 3.00(2)
H2 H11B 2.98(2)
H7B H8A 2.873(18)
H8A H9 2.826(19)
H13A H14A 2.82(2)
H13A H15B 2.545(18)
H14A H17B 2.607(19)
H15A H17B 2.86(2)
H15B H17A 3.00(2)
H15B H17B 2.92(2)
H17A H18A 2.865(18)
H18B H19A 2.706(14)
H18B H19B 2.799(16)
H19A H21A 2.719(16)
